data_7719252
loop_
_publ_author_name
'Yuan, Yumeng'
'Zhao, Lingfeng'
'Cordier, Marie'
'Roisnel, Thierry'
'Pensel, Anne'
'Hissler, Muriel'
'Bouit, Pierre-Antoine'
'Darcel, Christophe'

_publ_section_title
;
 Using blue-light driven iron-catalysis to afford molecular diversity in
 phosphindole oxide derivatives.
;
_journal_issue 35
_journal_name_full 'Dalton transactions (Cambridge, England : 2003)'
_journal_page_first 13040
_journal_page_last 13047
_journal_paper_doi 10.1039/d5dt01551k
_journal_volume 54
_journal_year 2025
_chemical_compound_source 'synthesis as described'
_chemical_formula_moiety 'C30 H19 F6 O P'
_chemical_formula_sum 'C30 H19 F6 O P'
_chemical_formula_weight 540.42
_space_group_crystal_system monoclinic
_space_group_IT_number 14
_space_group_name_Hall '-P 2ybc'
_space_group_name_H-M_alt 'P 1 21/c 1'
_atom_sites_solution_hydrogens geom
_atom_sites_solution_primary dual
_audit_update_record
;
2025-05-02 deposited with the CCDC.	2025-08-01 downloaded from the CCDC.
;
_cell_angle_alpha 90
_cell_angle_beta 91.601(4)
_cell_angle_gamma 90
_cell_formula_units_Z 4
_cell_length_a 14.2570(15)
_cell_length_b 21.936(2)
_cell_length_c 7.8624(7)
_cell_measurement_reflns_used 9914
_cell_measurement_temperature 150(2)
_cell_measurement_theta_max 27.4927
_cell_measurement_theta_min 2.3431
_cell_measurement_wavelength 0.710730
_cell_volume 2457.9(4)
_computing_cell_refinement 'APEX3 (Bruker, 2015)'
_computing_data_collection 'Bruker APEX3 (Bruker, 2015)'
_computing_data_reduction 'SAINT (Bruker, 2014)'
_computing_molecular_graphics
;
   'SXGRAPH (L. Farrugia, 1999), Mercury (CSD, 2020)'
;
_computing_publication_material 'CRYSCALC (T. Roisnel, local program, 2024)'
_computing_structure_refinement 'SHELXL-2019_2 (Sheldrick, 2019)'
_computing_structure_solution 'SHELXT 2018_2 (Sheldrick, 2018)'
_diffrn_ambient_temperature 150(2)
_diffrn_detector CMOS-PHOTON70
_diffrn_detector_area_resol_mean 7.39
_diffrn_measured_fraction_theta_full 0.999
_diffrn_measured_fraction_theta_max 0.998
_diffrn_measurement_device_type 'D8 VENTURE Bruker AXS'
_diffrn_measurement_method 'rotation images'
_diffrn_orient_matrix_UB_11 -0.0197672
_diffrn_orient_matrix_UB_12 0.0108548
_diffrn_orient_matrix_UB_13 -0.0675508
_diffrn_orient_matrix_UB_21 0.0106966
_diffrn_orient_matrix_UB_22 0.0442271
_diffrn_orient_matrix_UB_23 0.0161103
_diffrn_orient_matrix_UB_31 0.1252373
_diffrn_orient_matrix_UB_32 -0.0020642
_diffrn_orient_matrix_UB_33 -0.0100465
_diffrn_radiation_monochromator 'multilayer monochromator'
_diffrn_radiation_probe x-ray
_diffrn_radiation_source 'Incoatec microfocus sealed tube'
_diffrn_radiation_type MoK\a
_diffrn_radiation_wavelength 0.71073
_diffrn_reflns_av_R_equivalents 0.0431
_diffrn_reflns_av_unetI/netI 0.0252
_diffrn_reflns_limit_h_max 18
_diffrn_reflns_limit_h_min -18
_diffrn_reflns_limit_k_max 28
_diffrn_reflns_limit_k_min -28
_diffrn_reflns_limit_l_max 9
_diffrn_reflns_limit_l_min -10
_diffrn_reflns_number 38915
_diffrn_reflns_theta_full 25.242
_diffrn_reflns_theta_max 27.482
_diffrn_reflns_theta_min 2.343
_diffrn_source_current 1.00
_diffrn_source_power 50.0
_diffrn_source_voltage 50.00
_exptl_absorpt_coefficient_mu 0.180
_exptl_absorpt_correction_T_max 0.995
_exptl_absorpt_correction_T_min 0.927
_exptl_absorpt_correction_type multi-scan
_exptl_absorpt_process_details
;
  [Sheldrick, G.M. (2014). SADABS Bruker AXS Inc., Madison, Wisconsin, USA]
;
_exptl_crystal_colour colourless
_exptl_crystal_density_diffrn 1.460
_exptl_crystal_description stick
_exptl_crystal_F_000 1104
_exptl_crystal_size_max 0.360
_exptl_crystal_size_mid 0.050
_exptl_crystal_size_min 0.030
_refine_diff_density_max 0.513
_refine_diff_density_min -0.420
_refine_diff_density_rms 0.106
_refine_ls_extinction_method none
_refine_ls_goodness_of_fit_ref 1.046
_refine_ls_hydrogen_treatment constr
_refine_ls_matrix_type full
_refine_ls_number_parameters 382
_refine_ls_number_reflns 5631
_refine_ls_number_restraints 1
_refine_ls_restrained_S_all 1.046
_refine_ls_R_factor_all 0.0591
_refine_ls_R_factor_gt 0.0503
_refine_ls_shift/su_max 0.007
_refine_ls_shift/su_mean 0.000
_refine_ls_structure_factor_coef Fsqd
_refine_ls_weighting_details 'w=1/[\s^2^(Fo^2^)+(0.0659P)^2^+1.7760P] where P=(Fo^2^+2Fc^2^)/3'
_refine_ls_weighting_scheme calc
_refine_ls_wR_factor_gt 0.1283
_refine_ls_wR_factor_ref 0.1347
_reflns_number_gt 4815
_reflns_number_total 5631
_reflns_threshold_expression >2sigma(I)
_cod_data_source_file d5dt01551k2.cif
_cod_data_source_block LZ699P1
_cod_depositor_comments 'Adding full bibliography for 7719252--7719253.cif.'
_cod_original_cell_volume 2458.0(4)
_cod_original_sg_symbol_H-M 'P 21/c'
_cod_database_code 7719252

loop_
_space_group_symop_operation_xyz
'x, y, z'
'-x, y+1/2, -z+1/2'
'-x, -y, -z'
'x, -y-1/2, z-1/2'

loop_
_atom_site_label
_atom_site_type_symbol
_atom_site_fract_x
_atom_site_fract_y
_atom_site_fract_z
_atom_site_U_iso_or_equiv
_atom_site_adp_type
_atom_site_occupancy
_atom_site_site_symmetry_order
_atom_site_calc_flag
_atom_site_refinement_flags_posn
_atom_site_refinement_flags_adp
_atom_site_refinement_flags_occupancy
_atom_site_disorder_assembly
_atom_site_disorder_group
P1 P 0.78608(3) 0.59667(2) 0.21902(6) 0.02146(13) Uani 1 1 d . . . . .
O1 O 0.81118(10) 0.57600(6) 0.04669(16) 0.0285(3) Uani 1 1 d . . . . .
C2 C 0.81083(12) 0.67435(8) 0.2740(2) 0.0220(3) Uani 1 1 d . . . . .
C3 C 0.89482(12) 0.70415(8) 0.2548(2) 0.0243(4) Uani 1 1 d . . . . .
H3 H 0.948797 0.682655 0.219764 0.029 Uiso 1 1 calc R U . . .
C4 C 0.89900(13) 0.76640(8) 0.2879(2) 0.0254(4) Uani 1 1 d . . . . .
C5 C 0.99004(14) 0.79968(9) 0.2689(3) 0.0316(4) Uani 1 1 d . . . . .
F6A F 1.0189(5) 0.8033(4) 0.1107(9) 0.0343(9) Uani 0.282(3) 1 d . . P A 1
F7A F 1.0618(4) 0.7733(3) 0.3559(13) 0.0343(9) Uani 0.282(3) 1 d . . P A 1
F8A F 0.9852(5) 0.8594(4) 0.3234(11) 0.0343(9) Uani 0.282(3) 1 d . . P A 1
F6B F 1.0408(6) 0.7815(5) 0.1409(15) 0.0412(12) Uani 0.215(3) 1 d . . P A 2
F7B F 1.0450(6) 0.7924(5) 0.4148(11) 0.0412(12) Uani 0.215(3) 1 d . . P A 2
F8B F 0.9810(6) 0.8612(4) 0.2556(13) 0.0412(12) Uani 0.215(3) 1 d . . P A 2
F6C F 1.0652(3) 0.7630(2) 0.2865(11) 0.0322(7) Uani 0.357(3) 1 d . . P A 3
F7C F 1.0011(4) 0.8457(3) 0.3718(8) 0.0322(7) Uani 0.357(3) 1 d . . P A 3
F8C F 0.9922(4) 0.8221(3) 0.1026(7) 0.0322(7) Uani 0.357(3) 1 d . . P A 3
F6D F 1.0592(10) 0.7619(6) 0.214(2) 0.045(2) Uani 0.146(3) 1 d . . P A 4
F7D F 0.9853(8) 0.8412(7) 0.1512(17) 0.045(2) Uani 0.146(3) 1 d . . P A 4
F8D F 1.0177(11) 0.8260(9) 0.4175(16) 0.045(2) Uani 0.146(3) 1 d . . P A 4
C9 C 0.81943(14) 0.79744(8) 0.3351(2) 0.0269(4) Uani 1 1 d . . . . .
H9 H 0.822755 0.840063 0.355837 0.032 Uiso 1 1 calc R U . . .
C10 C 0.73449(13) 0.76706(8) 0.3526(2) 0.0266(4) Uani 1 1 d . . . . .
H10 H 0.680161 0.789123 0.383199 0.032 Uiso 1 1 calc R U . . .
C11 C 0.72899(12) 0.70444(8) 0.3255(2) 0.0220(3) Uani 1 1 d . . . . .
C12 C 0.64589(12) 0.66235(8) 0.3318(2) 0.0231(3) Uani 1 1 d . . . . .
C13 C 0.55466(13) 0.67408(9) 0.4008(2) 0.0254(4) Uani 1 1 d . . . . .
C14 C 0.53240(14) 0.72774(10) 0.4902(3) 0.0319(4) Uani 1 1 d . . . . .
H14 H 0.579236 0.758184 0.505966 0.038 Uiso 1 1 calc R U . . .
C15 C 0.44538(15) 0.73731(11) 0.5551(3) 0.0403(5) Uani 1 1 d . . . . .
H15 H 0.433201 0.773910 0.615247 0.048 Uiso 1 1 calc R U . . .
C16 C 0.37444(15) 0.69386(12) 0.5339(3) 0.0435(5) Uani 1 1 d . . . . .
C17 C 0.27825(18) 0.70511(16) 0.6050(4) 0.0685(9) Uani 1 1 d . . . . .
H17A H 0.229892 0.694707 0.518855 0.103 Uiso 1 1 calc R U . . .
H17B H 0.272384 0.748181 0.636067 0.103 Uiso 1 1 calc R U . . .
H17C H 0.270294 0.679716 0.706151 0.103 Uiso 1 1 calc R U . . .
C18 C 0.39537(14) 0.64028(11) 0.4519(3) 0.0383(5) Uani 1 1 d . . . . .
H18 H 0.347643 0.610265 0.439263 0.046 Uiso 1 1 calc R U . . .
C19 C 0.48410(13) 0.62790(9) 0.3858(2) 0.0283(4) Uani 1 1 d . . . . .
C20 C 0.50498(13) 0.56895(9) 0.3110(2) 0.0280(4) Uani 1 1 d . . . . .
C21 C 0.43967(14) 0.52060(10) 0.2977(3) 0.0334(4) Uani 1 1 d . . . . .
H21 H 0.377588 0.526967 0.334830 0.040 Uiso 1 1 calc R U . . .
C22 C 0.46318(15) 0.46466(9) 0.2328(3) 0.0348(5) Uani 1 1 d . . . . .
C23 C 0.39281(18) 0.41344(11) 0.2221(3) 0.0459(6) Uani 1 1 d . . . . .
H23A H 0.365843 0.407071 0.334044 0.069 Uiso 1 1 calc R U . . .
H23B H 0.424082 0.376006 0.186085 0.069 Uiso 1 1 calc R U . . .
H23C H 0.342748 0.423927 0.139314 0.069 Uiso 1 1 calc R U . . .
C24 C 0.55395(16) 0.45511(9) 0.1750(3) 0.0349(5) Uani 1 1 d . . . . .
H24 H 0.570321 0.416694 0.128581 0.042 Uiso 1 1 calc R U . . .
C25 C 0.61935(14) 0.50084(9) 0.1848(2) 0.0307(4) Uani 1 1 d . . . . .
H25 H 0.680715 0.493871 0.144907 0.037 Uiso 1 1 calc R U . . .
C26 C 0.59652(13) 0.55802(8) 0.2534(2) 0.0256(4) Uani 1 1 d . . . . .
C27 C 0.66436(12) 0.60579(8) 0.2662(2) 0.0233(4) Uani 1 1 d . . . . .
C28 C 0.83089(12) 0.54735(8) 0.3853(2) 0.0233(3) Uani 1 1 d . . . . .
C29 C 0.86135(15) 0.48923(9) 0.3455(2) 0.0310(4) Uani 1 1 d . . . . .
H29 H 0.868258 0.477791 0.229983 0.037 Uiso 1 1 calc R U . . .
C30 C 0.88173(16) 0.44780(9) 0.4744(3) 0.0355(5) Uani 1 1 d . . . . .
H30 H 0.902160 0.407810 0.447529 0.043 Uiso 1 1 calc R U . . .
C31 C 0.87218(13) 0.46495(9) 0.6422(2) 0.0292(4) Uani 1 1 d . . . . .
C32 C 0.84679(16) 0.52383(10) 0.6835(2) 0.0358(5) Uani 1 1 d . . . . .
H32 H 0.843550 0.535966 0.799161 0.043 Uiso 1 1 calc R U . . .
C33 C 0.82620(16) 0.56478(9) 0.5543(2) 0.0340(4) Uani 1 1 d . . . . .
H33 H 0.808631 0.605315 0.581543 0.041 Uiso 1 1 calc R U . . .
C34 C 0.88861(17) 0.42032(11) 0.7837(3) 0.0403(5) Uani 1 1 d . . . . .
F35 F 0.88972(14) 0.36287(7) 0.7306(2) 0.0655(5) Uani 1 1 d . . . . .
F36 F 0.96922(14) 0.42925(10) 0.8659(3) 0.0856(7) Uani 1 1 d . . . . .
F37 F 0.82316(14) 0.42322(8) 0.8996(2) 0.0751(6) Uani 1 1 d . . . . .

loop_
_atom_site_aniso_label
_atom_site_aniso_U_11
_atom_site_aniso_U_22
_atom_site_aniso_U_33
_atom_site_aniso_U_23
_atom_site_aniso_U_13
_atom_site_aniso_U_12
P1 0.0264(2) 0.0187(2) 0.0193(2) -0.00163(16) 0.00135(16) -0.00083(16)
O1 0.0391(7) 0.0258(6) 0.0208(6) -0.0031(5) 0.0034(5) -0.0016(5)
C2 0.0274(8) 0.0196(8) 0.0188(8) -0.0005(6) 0.0003(6) -0.0007(6)
C3 0.0255(8) 0.0259(9) 0.0215(8) -0.0016(7) 0.0018(7) 0.0002(7)
C4 0.0325(9) 0.0252(9) 0.0186(8) 0.0007(7) 0.0008(7) -0.0056(7)
C5 0.0350(10) 0.0277(9) 0.0322(10) -0.0024(8) 0.0038(8) -0.0073(8)
F6A 0.0346(17) 0.0344(19) 0.0339(19) 0.0019(15) -0.0018(15) -0.0081(13)
F7A 0.0346(17) 0.0344(19) 0.0339(19) 0.0019(15) -0.0018(15) -0.0081(13)
F8A 0.0346(17) 0.0344(19) 0.0339(19) 0.0019(15) -0.0018(15) -0.0081(13)
F6B 0.040(2) 0.040(2) 0.044(3) -0.003(2) 0.0114(19) -0.0112(18)
F7B 0.040(2) 0.040(2) 0.044(3) -0.003(2) 0.0114(19) -0.0112(18)
F8B 0.040(2) 0.040(2) 0.044(3) -0.003(2) 0.0114(19) -0.0112(18)
F6C 0.0367(13) 0.0330(14) 0.0266(18) -0.0040(10) -0.0013(11) -0.0113(10)
F7C 0.0367(13) 0.0330(14) 0.0266(18) -0.0040(10) -0.0013(11) -0.0113(10)
F8C 0.0367(13) 0.0330(14) 0.0266(18) -0.0040(10) -0.0013(11) -0.0113(10)
F6D 0.056(4) 0.051(5) 0.028(4) -0.001(3) 0.001(3) -0.032(3)
F7D 0.056(4) 0.051(5) 0.028(4) -0.001(3) 0.001(3) -0.032(3)
F8D 0.056(4) 0.051(5) 0.028(4) -0.001(3) 0.001(3) -0.032(3)
C9 0.0372(10) 0.0197(8) 0.0238(9) 0.0001(7) 0.0034(7) -0.0029(7)
C10 0.0311(9) 0.0224(9) 0.0263(9) 0.0003(7) 0.0032(7) 0.0032(7)
C11 0.0250(8) 0.0227(8) 0.0184(8) 0.0019(6) 0.0007(6) -0.0010(6)
C12 0.0257(8) 0.0235(8) 0.0200(8) 0.0030(6) -0.0026(6) -0.0009(7)
C13 0.0255(8) 0.0301(9) 0.0205(8) 0.0030(7) -0.0013(7) 0.0004(7)
C14 0.0277(9) 0.0362(11) 0.0320(10) -0.0038(8) 0.0015(8) -0.0001(8)
C15 0.0327(11) 0.0491(13) 0.0395(12) -0.0106(10) 0.0058(9) 0.0036(9)
C16 0.0270(10) 0.0609(15) 0.0429(12) -0.0074(11) 0.0074(9) -0.0003(10)
C17 0.0349(13) 0.086(2) 0.085(2) -0.0281(18) 0.0223(13) -0.0059(13)
C18 0.0259(9) 0.0500(13) 0.0391(11) -0.0030(10) 0.0021(8) -0.0057(9)
C19 0.0255(9) 0.0361(10) 0.0231(9) 0.0052(7) -0.0021(7) -0.0026(7)
C20 0.0288(9) 0.0322(10) 0.0226(9) 0.0066(7) -0.0053(7) -0.0055(7)
C21 0.0310(10) 0.0386(11) 0.0302(10) 0.0092(8) -0.0052(8) -0.0096(8)
C22 0.0413(11) 0.0327(10) 0.0296(10) 0.0108(8) -0.0109(8) -0.0134(9)
C23 0.0483(13) 0.0406(12) 0.0482(13) 0.0105(10) -0.0118(10) -0.0216(10)
C24 0.0445(11) 0.0263(9) 0.0334(10) 0.0029(8) -0.0095(9) -0.0079(8)
C25 0.0354(10) 0.0271(9) 0.0292(10) 0.0017(7) -0.0035(8) -0.0038(8)
C26 0.0290(9) 0.0256(9) 0.0219(8) 0.0042(7) -0.0044(7) -0.0049(7)
C27 0.0258(8) 0.0239(8) 0.0202(8) 0.0019(7) -0.0010(6) -0.0019(7)
C28 0.0246(8) 0.0226(8) 0.0226(8) -0.0002(7) 0.0012(6) 0.0019(6)
C29 0.0405(11) 0.0281(9) 0.0248(9) -0.0029(7) 0.0065(8) 0.0083(8)
C30 0.0452(11) 0.0266(10) 0.0351(11) 0.0000(8) 0.0067(9) 0.0134(8)
C31 0.0279(9) 0.0307(10) 0.0290(9) 0.0049(8) 0.0019(7) 0.0063(7)
C32 0.0513(12) 0.0352(11) 0.0209(9) -0.0027(8) -0.0002(8) 0.0107(9)
C33 0.0500(12) 0.0255(9) 0.0262(9) -0.0048(8) -0.0007(8) 0.0106(8)
C34 0.0455(12) 0.0390(12) 0.0366(11) 0.0088(9) 0.0031(9) 0.0125(9)
F35 0.1050(14) 0.0350(8) 0.0563(9) 0.0124(7) -0.0001(9) 0.0216(8)
F36 0.0799(13) 0.0935(14) 0.0809(13) 0.0481(11) -0.0431(10) -0.0160(10)
F37 0.0967(13) 0.0695(11) 0.0613(10) 0.0347(9) 0.0417(10) 0.0323(10)

loop_
_atom_type_symbol
_atom_type_description
_atom_type_scat_dispersion_real
_atom_type_scat_dispersion_imag
_atom_type_scat_source
C C 0.0033 0.0016 'International Tables Vol C Tables 4.2.6.8 and 6.1.1.4'
H H 0.0000 0.0000 'International Tables Vol C Tables 4.2.6.8 and 6.1.1.4'
F F 0.0171 0.0103 'International Tables Vol C Tables 4.2.6.8 and 6.1.1.4'
O O 0.0106 0.0060 'International Tables Vol C Tables 4.2.6.8 and 6.1.1.4'
P P 0.1023 0.0942 'International Tables Vol C Tables 4.2.6.8 and 6.1.1.4'

loop_
_geom_angle_atom_site_label_1
_geom_angle_atom_site_label_2
_geom_angle_atom_site_label_3
_geom_angle
_geom_angle_site_symmetry_1
_geom_angle_site_symmetry_3
_geom_angle_publ_flag
O1 P1 C2 117.45(8) . . ?
O1 P1 C27 118.83(8) . . ?
C2 P1 C27 91.67(8) . . ?
O1 P1 C28 112.97(8) . . ?
C2 P1 C28 109.45(8) . . ?
C27 P1 C28 104.02(8) . . ?
C3 C2 C11 122.60(16) . . ?
C3 C2 P1 126.28(14) . . ?
C11 C2 P1 110.84(13) . . ?
C2 C3 C4 118.60(17) . . ?
C2 C3 H3 120.7 . . ?
C4 C3 H3 120.7 . . ?
C9 C4 C3 120.16(17) . . ?
C9 C4 C5 120.37(17) . . ?
C3 C4 C5 119.47(17) . . ?
F7C C5 F6C 108.6(3) . . ?
F6A C5 F7A 104.6(4) . . ?
F7D C5 F8D 108.9(8) . . ?
F6B C5 F8B 107.1(6) . . ?
F7D C5 F6D 102.8(8) . . ?
F8D C5 F6D 109.8(9) . . ?
F6B C5 F7B 106.8(6) . . ?
F8B C5 F7B 103.3(5) . . ?
F6A C5 F8A 104.7(4) . . ?
F7A C5 F8A 107.1(4) . . ?
F7C C5 F8C 107.7(3) . . ?
F6C C5 F8C 105.6(3) . . ?
C4 C9 C10 120.87(17) . . ?
C4 C9 H9 119.6 . . ?
C10 C9 H9 119.6 . . ?
C11 C10 C9 120.17(17) . . ?
C11 C10 H10 119.9 . . ?
C9 C10 H10 119.9 . . ?
C10 C11 C2 117.55(16) . . ?
C10 C11 C12 129.92(16) . . ?
C2 C11 C12 112.41(15) . . ?
C27 C12 C13 119.07(16) . . ?
C27 C12 C11 112.52(16) . . ?
C13 C12 C11 128.38(16) . . ?
C14 C13 C19 117.65(17) . . ?
C14 C13 C12 123.51(17) . . ?
C19 C13 C12 118.76(17) . . ?
C15 C14 C13 122.11(19) . . ?
C15 C14 H14 118.9 . . ?
C13 C14 H14 118.9 . . ?
C14 C15 C16 120.7(2) . . ?
C14 C15 H15 119.6 . . ?
C16 C15 H15 119.6 . . ?
C18 C16 C15 118.2(2) . . ?
C18 C16 C17 121.5(2) . . ?
C15 C16 C17 120.3(2) . . ?
C16 C17 H17A 109.5 . . ?
C16 C17 H17B 109.5 . . ?
H17A C17 H17B 109.5 . . ?
C16 C17 H17C 109.5 . . ?
H17A C17 H17C 109.5 . . ?
H17B C17 H17C 109.5 . . ?
C16 C18 C19 123.1(2) . . ?
C16 C18 H18 118.4 . . ?
C19 C18 H18 118.4 . . ?
C18 C19 C13 118.06(19) . . ?
C18 C19 C20 121.13(18) . . ?
C13 C19 C20 120.76(17) . . ?
C21 C20 C26 117.45(19) . . ?
C21 C20 C19 123.72(18) . . ?
C26 C20 C19 118.78(16) . . ?
C22 C21 C20 122.1(2) . . ?
C22 C21 H21 119.0 . . ?
C20 C21 H21 119.0 . . ?
C21 C22 C24 119.46(18) . . ?
C21 C22 C23 121.2(2) . . ?
C24 C22 C23 119.4(2) . . ?
C22 C23 H23A 109.5 . . ?
C22 C23 H23B 109.5 . . ?
H23A C23 H23B 109.5 . . ?
C22 C23 H23C 109.5 . . ?
H23A C23 H23C 109.5 . . ?
H23B C23 H23C 109.5 . . ?
C25 C24 C22 120.4(2) . . ?
C25 C24 H24 119.8 . . ?
C22 C24 H24 119.8 . . ?
C24 C25 C26 120.7(2) . . ?
C24 C25 H25 119.7 . . ?
C26 C25 H25 119.7 . . ?
C25 C26 C20 119.97(17) . . ?
C25 C26 C27 121.18(18) . . ?
C20 C26 C27 118.85(17) . . ?
C12 C27 C26 123.60(17) . . ?
C12 C27 P1 112.03(13) . . ?
C26 C27 P1 124.08(14) . . ?
C29 C28 C33 119.61(17) . . ?
C29 C28 P1 119.74(14) . . ?
C33 C28 P1 120.31(14) . . ?
C28 C29 C30 119.93(18) . . ?
C28 C29 H29 120.0 . . ?
C30 C29 H29 120.0 . . ?
C31 C30 C29 119.68(18) . . ?
C31 C30 H30 120.2 . . ?
C29 C30 H30 120.2 . . ?
C30 C31 C32 120.80(18) . . ?
C30 C31 C34 120.97(18) . . ?
C32 C31 C34 118.24(18) . . ?
C33 C32 C31 119.09(18) . . ?
C33 C32 H32 120.5 . . ?
C31 C32 H32 120.5 . . ?
C32 C33 C28 120.71(18) . . ?
C32 C33 H33 119.6 . . ?
C28 C33 H33 119.6 . . ?
F36 C34 F37 106.1(2) . . ?
F36 C34 F35 106.1(2) . . ?
F37 C34 F35 106.1(2) . . ?
F36 C34 C31 112.6(2) . . ?
F37 C34 C31 112.45(18) . . ?
F35 C34 C31 112.97(19) . . ?

loop_
_geom_bond_atom_site_label_1
_geom_bond_atom_site_label_2
_geom_bond_distance
_geom_bond_site_symmetry_2
_geom_bond_publ_flag
P1 O1 1.4821(13) . ?
P1 C2 1.7907(17) . ?
P1 C27 1.7959(18) . ?
P1 C28 1.8003(18) . ?
C2 C3 1.376(2) . ?
C2 C11 1.410(2) . ?
C3 C4 1.391(2) . ?
C3 H3 0.9500 . ?
C4 C9 1.383(3) . ?
C4 C5 1.500(3) . ?
C5 F7D 1.299(12) . ?
C5 F7C 1.300(6) . ?
C5 F6B 1.317(8) . ?
C5 F6A 1.324(7) . ?
C5 F6C 1.345(6) . ?
C5 F7A 1.346(6) . ?
C5 F8D 1.352(12) . ?
C5 F8B 1.360(9) . ?
C5 F6D 1.368(14) . ?
C5 F7B 1.380(8) . ?
C5 F8A 1.382(8) . ?
C5 F8C 1.398(6) . ?
C9 C10 1.392(3) . ?
C9 H9 0.9500 . ?
C10 C11 1.392(2) . ?
C10 H10 0.9500 . ?
C11 C12 1.504(2) . ?
C12 C27 1.372(2) . ?
C12 C13 1.446(2) . ?
C13 C14 1.412(3) . ?
C13 C19 1.430(3) . ?
C14 C15 1.371(3) . ?
C14 H14 0.9500 . ?
C15 C16 1.396(3) . ?
C15 H15 0.9500 . ?
C16 C18 1.377(3) . ?
C16 C17 1.516(3) . ?
C17 H17A 0.9800 . ?
C17 H17B 0.9800 . ?
C17 H17C 0.9800 . ?
C18 C19 1.407(3) . ?
C18 H18 0.9500 . ?
C19 C20 1.455(3) . ?
C20 C21 1.413(3) . ?
C20 C26 1.414(3) . ?
C21 C22 1.374(3) . ?
C21 H21 0.9500 . ?
C22 C24 1.399(3) . ?
C22 C23 1.507(3) . ?
C23 H23A 0.9800 . ?
C23 H23B 0.9800 . ?
C23 H23C 0.9800 . ?
C24 C25 1.370(3) . ?
C24 H24 0.9500 . ?
C25 C26 1.407(3) . ?
C25 H25 0.9500 . ?
C26 C27 1.428(2) . ?
C28 C29 1.385(2) . ?
C28 C33 1.386(3) . ?
C29 C30 1.386(3) . ?
C29 H29 0.9500 . ?
C30 C31 1.382(3) . ?
C30 H30 0.9500 . ?
C31 C32 1.383(3) . ?
C31 C34 1.496(3) . ?
C32 C33 1.381(3) . ?
C32 H32 0.9500 . ?
C33 H33 0.9500 . ?
C34 F36 1.317(3) . ?
C34 F37 1.324(3) . ?
C34 F35 1.328(3) . ?

loop_
_geom_torsion_atom_site_label_1
_geom_torsion_atom_site_label_2
_geom_torsion_atom_site_label_3
_geom_torsion_atom_site_label_4
_geom_torsion
_geom_torsion_site_symmetry_1
_geom_torsion_site_symmetry_2
_geom_torsion_site_symmetry_3
_geom_torsion_site_symmetry_4
_geom_torsion_publ_flag
O1 P1 C2 C3 -49.93(18) . . . . ?
C27 P1 C2 C3 -173.90(16) . . . . ?
C28 P1 C2 C3 80.59(17) . . . . ?
O1 P1 C2 C11 124.06(13) . . . . ?
C27 P1 C2 C11 0.09(13) . . . . ?
C28 P1 C2 C11 -105.42(13) . . . . ?
C11 C2 C3 C4 0.1(3) . . . . ?
P1 C2 C3 C4 173.45(14) . . . . ?
C2 C3 C4 C9 -1.5(3) . . . . ?
C2 C3 C4 C5 179.59(16) . . . . ?
C3 C4 C9 C10 0.9(3) . . . . ?
C5 C4 C9 C10 179.81(17) . . . . ?
C4 C9 C10 C11 1.1(3) . . . . ?
C9 C10 C11 C2 -2.4(3) . . . . ?
C9 C10 C11 C12 -178.11(17) . . . . ?
C3 C2 C11 C10 1.8(3) . . . . ?
P1 C2 C11 C10 -172.44(13) . . . . ?
C3 C2 C11 C12 178.27(15) . . . . ?
P1 C2 C11 C12 4.02(18) . . . . ?
C10 C11 C12 C27 168.28(18) . . . . ?
C2 C11 C12 C27 -7.6(2) . . . . ?
C10 C11 C12 C13 -13.7(3) . . . . ?
C2 C11 C12 C13 170.40(16) . . . . ?
C27 C12 C13 C14 171.71(18) . . . . ?
C11 C12 C13 C14 -6.2(3) . . . . ?
C27 C12 C13 C19 -5.0(2) . . . . ?
C11 C12 C13 C19 177.10(16) . . . . ?
C19 C13 C14 C15 -2.8(3) . . . . ?
C12 C13 C14 C15 -179.52(19) . . . . ?
C13 C14 C15 C16 -0.4(3) . . . . ?
C14 C15 C16 C18 2.4(4) . . . . ?
C14 C15 C16 C17 -179.5(2) . . . . ?
C15 C16 C18 C19 -1.3(4) . . . . ?
C17 C16 C18 C19 -179.3(2) . . . . ?
C16 C18 C19 C13 -1.9(3) . . . . ?
C16 C18 C19 C20 175.5(2) . . . . ?
C14 C13 C19 C18 3.8(3) . . . . ?
C12 C13 C19 C18 -179.30(17) . . . . ?
C14 C13 C19 C20 -173.61(17) . . . . ?
C12 C13 C19 C20 3.3(3) . . . . ?
C18 C19 C20 C21 0.4(3) . . . . ?
C13 C19 C20 C21 177.72(17) . . . . ?
C18 C19 C20 C26 -177.25(17) . . . . ?
C13 C19 C20 C26 0.1(3) . . . . ?
C26 C20 C21 C22 0.5(3) . . . . ?
C19 C20 C21 C22 -177.17(18) . . . . ?
C20 C21 C22 C24 -1.2(3) . . . . ?
C20 C21 C22 C23 179.11(18) . . . . ?
C21 C22 C24 C25 0.8(3) . . . . ?
C23 C22 C24 C25 -179.42(19) . . . . ?
C22 C24 C25 C26 0.1(3) . . . . ?
C24 C25 C26 C20 -0.8(3) . . . . ?
C24 C25 C26 C27 179.25(17) . . . . ?
C21 C20 C26 C25 0.5(3) . . . . ?
C19 C20 C26 C25 178.27(17) . . . . ?
C21 C20 C26 C27 -179.56(16) . . . . ?
C19 C20 C26 C27 -1.8(2) . . . . ?
C13 C12 C27 C26 3.4(3) . . . . ?
C11 C12 C27 C26 -178.33(15) . . . . ?
C13 C12 C27 P1 -170.66(12) . . . . ?
C11 C12 C27 P1 7.57(19) . . . . ?
C25 C26 C27 C12 179.95(17) . . . . ?
C20 C26 C27 C12 0.0(3) . . . . ?
C25 C26 C27 P1 -6.7(2) . . . . ?
C20 C26 C27 P1 173.39(13) . . . . ?
O1 P1 C27 C12 -127.41(13) . . . . ?
C2 P1 C27 C12 -4.56(14) . . . . ?
C28 P1 C27 C12 105.97(14) . . . . ?
O1 P1 C27 C26 58.53(17) . . . . ?
C2 P1 C27 C26 -178.62(15) . . . . ?
C28 P1 C27 C26 -68.10(16) . . . . ?
O1 P1 C28 C29 -16.44(18) . . . . ?
C2 P1 C28 C29 -149.32(15) . . . . ?
C27 P1 C28 C29 113.78(16) . . . . ?
O1 P1 C28 C33 170.18(15) . . . . ?
C2 P1 C28 C33 37.30(18) . . . . ?
C27 P1 C28 C33 -59.60(18) . . . . ?
C33 C28 C29 C30 3.7(3) . . . . ?
P1 C28 C29 C30 -169.72(16) . . . . ?
C28 C29 C30 C31 -0.5(3) . . . . ?
C29 C30 C31 C32 -3.1(3) . . . . ?
C29 C30 C31 C34 176.7(2) . . . . ?
C30 C31 C32 C33 3.3(3) . . . . ?
C34 C31 C32 C33 -176.4(2) . . . . ?
C31 C32 C33 C28 -0.1(3) . . . . ?
C29 C28 C33 C32 -3.4(3) . . . . ?
P1 C28 C33 C32 169.94(17) . . . . ?
C30 C31 C34 F36 104.9(3) . . . . ?
C32 C31 C34 F36 -75.4(3) . . . . ?
C30 C31 C34 F37 -135.3(2) . . . . ?
C32 C31 C34 F37 44.4(3) . . . . ?
C30 C31 C34 F35 -15.3(3) . . . . ?
C32 C31 C34 F35 164.4(2) . . . . ?
